data_4512595
loop_
_publ_author_name
'Hartlieb, Karel J.'
'Witus, Leah S.'
'Ferris, Daniel P.'
'Basuray, Ashish N.'
'Algaradah, Mohammed M.'
'Sarjeant, Amy A.'
'Stern, Charlotte L.'
'Nassar, Majed S.'
'Botros, Youssry Y.'
'Stoddart, J. Fraser'

_publ_section_title
;
 Anticancer activity expressed by a library of 2,9-diazaperopyrenium
 dications.
;
_journal_issue 2
_journal_name_full 'ACS nano'
_journal_page_first 1461
_journal_page_last 1470
_journal_paper_doi 10.1021/nn505895j
_journal_volume 9
_journal_year 2015
_chemical_formula_moiety '2(C38 H26 N2), 5(C2 H3 N), 4(F6 P)'
_chemical_formula_sum 'C86 H67 F24 N9 P4'
_chemical_formula_weight 1806.36
_chemical_name_systematic
;
 ?
;
_space_group_crystal_system monoclinic
_space_group_IT_number 14
_space_group_name_Hall '-P 2ybc'
_space_group_name_H-M_alt 'P 1 21/c 1'
_symmetry_space_group_name_Hall '-P 2ybc'
_symmetry_space_group_name_H-M 'P 1 21/c 1'
_atom_sites_solution_hydrogens geom
_atom_sites_solution_primary dual
_audit_creation_date 2012-12-06
_audit_creation_method
;
  Olex2 1.2
  (compiled Dec  5 2012 16:17:34, GUI svn.r4385)
;
_cell_angle_alpha 90
_cell_angle_beta 95.246(2)
_cell_angle_gamma 90
_cell_formula_units_Z 2
_cell_length_a 7.3021(3)
_cell_length_b 13.6827(5)
_cell_length_c 39.2653(13)
_cell_measurement_reflns_used 6973
_cell_measurement_temperature 100(2)
_cell_measurement_theta_max 58.98
_cell_measurement_theta_min 2.26
_cell_volume 3906.7(3)
_computing_cell_refinement 'SAINT V7.23A (Bruker, 2005)'
_computing_data_collection 'APEX2 V2.1-4 (Bruker, 2007)'
_computing_data_reduction 'Bruker SAINT'
_computing_molecular_graphics
;
O. V. Dolomanov, L. J. Bourhis, R. J. Gildea, J. A. K. Howard and H. Puschmann,
OLEX2: a complete structure solution, refinement and analysis program.
J. Appl. Cryst. (2009). 42, 339-341.
;
_computing_publication_material
;
O. V. Dolomanov, L. J. Bourhis, R. J. Gildea, J. A. K. Howard and H. Puschmann,
OLEX2: a complete structure solution, refinement and analysis program.
J. Appl. Cryst. (2009). 42, 339-341.
;
_computing_structure_refinement
;
SHELXL, G.M. Sheldrick, Acta Cryst.
(2008). A64, 112-122
;
_computing_structure_solution
;
XM, G.M. Sheldrick, Acta Cryst.
(2008). A64, 112-122
;
_diffrn_ambient_temperature 100.01
_diffrn_detector_area_resol_mean 8
_diffrn_measured_fraction_theta_full 0.994
_diffrn_measured_fraction_theta_max 0.994
_diffrn_measurement_device_type 'Bruker Kappa APEX CCD area detector'
_diffrn_measurement_method '\w and \f scans'
_diffrn_radiation_monochromator 'MX optics'
_diffrn_radiation_type CuK\a
_diffrn_radiation_wavelength 1.54178
_diffrn_reflns_av_R_equivalents 0.0324
_diffrn_reflns_av_unetI/netI 0.0279
_diffrn_reflns_Laue_measured_fraction_full 0.994
_diffrn_reflns_Laue_measured_fraction_max 0.994
_diffrn_reflns_limit_h_max 8
_diffrn_reflns_limit_h_min -5
_diffrn_reflns_limit_k_max 15
_diffrn_reflns_limit_k_min -15
_diffrn_reflns_limit_l_max 41
_diffrn_reflns_limit_l_min -43
_diffrn_reflns_number 20840
_diffrn_reflns_point_group_measured_fraction_full 0.994
_diffrn_reflns_point_group_measured_fraction_max 0.994
_diffrn_reflns_theta_full 58.985
_diffrn_reflns_theta_max 58.985
_diffrn_reflns_theta_min 2.260
_diffrn_source microsource
_diffrn_standards_number 0
_exptl_absorpt_coefficient_mu 1.884
_exptl_absorpt_correction_T_max 0.7516
_exptl_absorpt_correction_T_min 0.6716
_exptl_absorpt_correction_type multi-scan
_exptl_absorpt_process_details
;
SADABS-2008/1 (Bruker,2008) was used for absorption correction.
wR2(int) was 0.0723 before and 0.0436 after correction.
The Ratio of minimum to maximum transmission is 0.8936.
The \l/2 correction factor is 0.0015.
;
_exptl_crystal_colour orange
_exptl_crystal_density_diffrn 1.536
_exptl_crystal_description needle
_exptl_crystal_F_000 1844
_exptl_crystal_size_max 0.203
_exptl_crystal_size_mid 0.031
_exptl_crystal_size_min 0.027
_refine_diff_density_max 1.083
_refine_diff_density_min -0.390
_refine_diff_density_rms 0.059
_refine_ls_extinction_method none
_refine_ls_goodness_of_fit_ref 1.029
_refine_ls_hydrogen_treatment constr
_refine_ls_matrix_type full
_refine_ls_number_parameters 628
_refine_ls_number_reflns 5587
_refine_ls_number_restraints 95
_refine_ls_restrained_S_all 1.031
_refine_ls_R_factor_all 0.0643
_refine_ls_R_factor_gt 0.0539
_refine_ls_shift/su_max 0.000
_refine_ls_shift/su_mean 0.000
_refine_ls_structure_factor_coef Fsqd
_refine_ls_weighting_details
;
 w=1/[\s^2^(Fo^2^)+(0.0687P)^2^+6.4688P]
 where P=(Fo^2^+2Fc^2^)/3
;
_refine_ls_weighting_scheme calc
_refine_ls_wR_factor_gt 0.1372
_refine_ls_wR_factor_ref 0.1450
_reflns_Friedel_coverage 0.000
_reflns_number_gt 4646
_reflns_number_total 5587
_reflns_threshold_expression 'I > 2\s(I)'
_cod_data_source_file nn505895j_si_005.cif
_cod_data_source_block n2320
_cod_depositor_comments 'Adding full bibliography for 4512593--4512596.cif.'
_cod_database_code 4512595
_shelx_space_group_comment
;
The symmetry employed for this shelxl refinement is uniquely defined
by the following loop, which should always be used as a source of
symmetry information in preference to the above space-group names.
They are only intended as comments.
;
_olex2_refinement_description
;
1. Fixed Uiso
 At 1.2 times of:
  H4 of C4, H5 of C5, H21 of C21, H23 of C23, H24 of C24, H25 of C25, H27 of
  C27, H29 of C29, H30 of C30, H34 of C34, H35 of C35, H38 of C38, H2 of C2,
  H19 of C19, H16 of C16, H15 of C15, H11 of C11, H10 of C10, H8 of C8, H6 of C6
 At 1.5 times of:
  {H26A,H26B,H26C} of C26, {H2SA,H2SB,H2SC,H2SD,H2SE,H2SF} of C2S, {H7A,H7B,
  H7C} of C7, {H4SA,H4SB,H4SC} of C4S, {H6SA,H6SB,H6SC} of C6S
2. Rigid bond restraints
 C1T, N1T, C1S, N1S
 with sigma for 1-2 distances of 0.01 and sigma for 1-3 distances of 0.01
 F1, F1A, F2, F2A, F3, F3A, F4, F4A
 with sigma for 1-2 distances of 0.005 and sigma for 1-3 distances of 0.01
 C4S, C3S, N2S
 with sigma for 1-2 distances of 0.01 and sigma for 1-3 distances of 0.01
3. Uiso/Uaniso restraints and constraints
C1T - N1T - C1S - N1S: within 1.7A with sigma of 0.04 and sigma for terminal 
atoms of 0.08 F1 - F1A - F2 - F2A - F3 - F3A - F4 - F4A: within 1.7A with sigma 
of 0.01 and sigma for terminal atoms of 0.02 N2S - C3S - C4S: within 1.7A with
 sigma of 0.04 and sigma for terminal atoms of 0.08
4. Others
 Sof(N1S)=1-Sof(N1T)=Sof(H2SA)=Sof(H2SB)=Sof(H2SC)=1-Sof(N1T)=1-Sof(N1T)=1-
 Sof(N1T)=Sof(C1S)=1-Sof(N1T)
 Sof(F1)=Sof(F2)=Sof(F3)=Sof(F4)=1-Sof(F2)=1-Sof(F2)=1-Sof(F2)=1-Sof(F2)
 Fixed Sof: N2S(0.5) C3S(0.5) C4S(0.5) H4SA(0.5) H4SB(0.5) H4SC(0.5)
5.a Me refined with riding coordinates:
 C4S(H4SA,H4SB,H4SC)
5.b Aromatic/amide H refined with riding coordinates:
 C21(H21), C23(H23), C24(H24), C25(H25), C27(H27), C29(H29), C30(H30),
 C34(H34), C35(H35), C38(H38), C2(H2), C4(H4), C5(H5), C6(H6), C8(H8), C10(H10),
  C11(H11), C15(H15), C16(H16), C19(H19)
5.c Idealised Me refined as rotating group:
 C26(H26A,H26B,H26C), C7(H7A,H7B,H7C), C2S(H2SA,H2SB,H2SC), C2S(H2SD,H2SE,
 H2SF), C6S(H6SA,H6SB,H6SC)
;
_shelx_estimated_absorpt_t_max 0.951
_shelx_estimated_absorpt_t_min 0.701
_shelxl_version_number 2012-6

loop_
_space_group_symop_operation_xyz
'x, y, z'
'-x, y+1/2, -z+1/2'
'-x, -y, -z'
'x, -y-1/2, z-1/2'

loop_
_atom_site_label
_atom_site_type_symbol
_atom_site_fract_x
_atom_site_fract_y
_atom_site_fract_z
_atom_site_U_iso_or_equiv
_atom_site_adp_type
_atom_site_occupancy
_atom_site_site_symmetry_order
_atom_site_calc_flag
_atom_site_refinement_flags_posn
_atom_site_refinement_flags_adp
_atom_site_refinement_flags_occupancy
_atom_site_disorder_assembly
_atom_site_disorder_group
N2 N 1.3154(3) 0.30056(18) 0.11636(6) 0.0251(6) Uani 1 1 d . . . . .
C20 C 1.2792(4) 0.2478(2) 0.14741(7) 0.0259(7) Uani 1 1 d . . . . .
C21 C 1.3921(4) 0.1708(2) 0.15768(8) 0.0303(7) Uani 1 1 d . . . . .
H21 H 1.4886 0.1519 0.1444 0.036 Uiso 1 1 calc R U . . .
C22 C 1.3644(5) 0.1205(2) 0.18766(8) 0.0342(8) Uani 1 1 d . . . . .
C23 C 1.2215(5) 0.1507(2) 0.20632(8) 0.0361(8) Uani 1 1 d . . . . .
H23 H 1.2005 0.1174 0.2268 0.043 Uiso 1 1 calc R U . . .
C24 C 1.1091(5) 0.2286(2) 0.19552(8) 0.0357(8) Uani 1 1 d . . . . .
H24 H 1.0122 0.2480 0.2086 0.043 Uiso 1 1 calc R U . . .
C25 C 1.1374(4) 0.2785(2) 0.16564(8) 0.0305(7) Uani 1 1 d . . . . .
H25 H 1.0615 0.3320 0.1580 0.037 Uiso 1 1 calc R U . . .
C26 C 1.4906(6) 0.0379(3) 0.19975(9) 0.0500(10) Uani 1 1 d . . . . .
H26A H 1.4609 -0.0201 0.1857 0.075 Uiso 1 1 calc R U . . .
H26B H 1.4744 0.0231 0.2237 0.075 Uiso 1 1 calc R U . . .
H26C H 1.6184 0.0571 0.1977 0.075 Uiso 1 1 calc R U . . .
C27 C 1.3299(4) 0.3991(2) 0.11738(7) 0.0235(7) Uani 1 1 d . . . . .
H27 H 1.3114 0.4330 0.1379 0.028 Uiso 1 1 calc R U . . .
C28 C 1.3716(4) 0.4512(2) 0.08879(7) 0.0218(6) Uani 1 1 d . . . . .
C29 C 1.3906(4) 0.5552(2) 0.08941(7) 0.0235(7) Uani 1 1 d . . . . .
H29 H 1.3706 0.5905 0.1096 0.028 Uiso 1 1 calc R U . . .
C30 C 1.4370(4) 0.6037(2) 0.06139(7) 0.0223(7) Uani 1 1 d . . . . .
H30 H 1.4487 0.6728 0.0623 0.027 Uiso 1 1 calc R U . . .
C31 C 1.4691(4) 0.5540(2) 0.03033(7) 0.0204(6) Uani 1 1 d . . . . .
C32 C 1.4504(4) 0.4503(2) 0.02891(7) 0.0199(6) Uani 1 1 d . . . . .
C33 C 1.4812(4) 0.3955(2) -0.00089(7) 0.0208(6) Uani 1 1 d . . . . .
C34 C 1.4630(4) 0.2911(2) 0.00006(8) 0.0259(7) Uani 1 1 d . . . . .
H34 H 1.4838 0.2543 -0.0198 0.031 Uiso 1 1 calc R U . . .
C35 C 1.4175(4) 0.2435(2) 0.02815(7) 0.0283(7) Uani 1 1 d . . . . .
H35 H 1.4072 0.1743 0.0279 0.034 Uiso 1 1 calc R U . . .
C36 C 1.3845(4) 0.2965(2) 0.05827(7) 0.0246(7) Uani 1 1 d . . . . .
C37 C 1.4014(4) 0.3996(2) 0.05845(7) 0.0212(6) Uani 1 1 d . . . . .
C38 C 1.3398(4) 0.2493(2) 0.08765(7) 0.0267(7) Uani 1 1 d . . . . .
H38 H 1.3260 0.1803 0.0876 0.032 Uiso 1 1 calc R U . . .
N1 N 0.9048(3) 0.70866(17) 0.11969(6) 0.0243(6) Uani 1 1 d . . . . .
C1 C 0.8890(4) 0.7620(2) 0.15152(7) 0.0267(7) Uani 1 1 d . . . . .
C2 C 0.7362(4) 0.7462(2) 0.16891(7) 0.0286(7) Uani 1 1 d . . . . .
H2 H 0.6409 0.7040 0.1597 0.034 Uiso 1 1 calc R U . . .
C3 C 0.7229(5) 0.7934(2) 0.20040(8) 0.0302(7) Uani 1 1 d . . . . .
C4 C 0.8649(5) 0.8540(2) 0.21272(8) 0.0324(8) Uani 1 1 d . . . . .
H4 H 0.8583 0.8855 0.2341 0.039 Uiso 1 1 calc R U . . .
C5 C 1.0166(5) 0.8700(2) 0.19474(8) 0.0333(8) Uani 1 1 d . . . . .
H5 H 1.1118 0.9126 0.2037 0.040 Uiso 1 1 calc R U . . .
C6 C 1.0299(5) 0.8239(2) 0.16360(8) 0.0297(7) Uani 1 1 d . . . . .
H6 H 1.1328 0.8346 0.1509 0.036 Uiso 1 1 calc R U . . .
C7 C 0.5572(5) 0.7759(3) 0.21963(9) 0.0382(8) Uani 1 1 d . . . . .
H7A H 0.4460 0.7954 0.2054 0.057 Uiso 1 1 calc R U . . .
H7B H 0.5679 0.8145 0.2407 0.057 Uiso 1 1 calc R U . . .
H7C H 0.5497 0.7063 0.2253 0.057 Uiso 1 1 calc R U . . .
C8 C 0.9545(4) 0.7571(2) 0.09191(7) 0.0258(7) Uani 1 1 d . . . . .
H8 H 0.9741 0.8257 0.0931 0.031 Uiso 1 1 calc R U . . .
C9 C 0.9772(4) 0.7080(2) 0.06176(7) 0.0233(7) Uani 1 1 d . . . . .
C10 C 1.0301(4) 0.7577(2) 0.03222(7) 0.0261(7) Uani 1 1 d . . . . .
H10 H 1.0495 0.8263 0.0330 0.031 Uiso 1 1 calc R U . . .
C11 C 1.0530(4) 0.7078(2) 0.00321(7) 0.0237(7) Uani 1 1 d . . . . .
H11 H 1.0871 0.7425 -0.0162 0.028 Uiso 1 1 calc R U . . .
C12 C 1.0272(4) 0.6038(2) 0.00078(7) 0.0215(6) Uani 1 1 d . . . . .
C13 C 0.9734(4) 0.5524(2) 0.02984(7) 0.0199(6) Uani 1 1 d . . . . .
C14 C 0.9457(4) 0.4494(2) 0.02946(7) 0.0209(6) Uani 1 1 d . . . . .
C15 C 0.8899(4) 0.4030(2) 0.05965(7) 0.0232(7) Uani 1 1 d . . . . .
H15 H 0.8696 0.3344 0.0594 0.028 Uiso 1 1 calc R U . . .
C16 C 0.8653(4) 0.4539(2) 0.08852(7) 0.0232(7) Uani 1 1 d . . . . .
H16 H 0.8286 0.4207 0.1080 0.028 Uiso 1 1 calc R U . . .
C17 C 0.8944(4) 0.5571(2) 0.08965(7) 0.0216(6) Uani 1 1 d . . . . .
C18 C 0.9474(4) 0.6058(2) 0.06033(7) 0.0211(6) Uani 1 1 d . . . . .
C19 C 0.8751(4) 0.6113(2) 0.11898(7) 0.0241(7) Uani 1 1 d . . . . .
H19 H 0.8404 0.5794 0.1389 0.029 Uiso 1 1 calc R U . . .
N1S N 0.7635(7) 1.2190(4) 0.10153(14) 0.0462(19) Uani 0.590(9) 1 d . U P A 1
N1T N 0.8996(16) 1.1665(6) 0.0769(3) 0.075(4) Uani 0.410(9) 1 d . U P A 2
C2S C 0.9137(6) 1.0604(3) 0.12848(13) 0.0628(12) Uani 1 1 d . . . . .
H2SA H 0.9445 1.0137 0.1109 0.094 Uiso 0.590(9) 1 calc R U P A 1
H2SB H 0.8265 1.0302 0.1429 0.094 Uiso 0.590(9) 1 calc R U P A 1
H2SC H 1.0258 1.0787 0.1427 0.094 Uiso 0.590(9) 1 calc R U P A 1
H2SD H 0.9006 0.9927 0.1204 0.094 Uiso 0.410(9) 1 calc R U P A 2
H2SE H 0.8139 1.0759 0.1427 0.094 Uiso 0.410(9) 1 calc R U P A 2
H2SF H 1.0322 1.0682 0.1421 0.094 Uiso 0.410(9) 1 calc R U P A 2
C1S C 0.8288(12) 1.1495(7) 0.11166(19) 0.0363(18) Uani 0.590(9) 1 d . U P A 1
C1T C 0.906(2) 1.1204(9) 0.1018(4) 0.048(3) Uani 0.410(9) 1 d . U P A 2
P1 P 0.68840(12) 0.43126(6) 0.19728(2) 0.0327(2) Uani 1 1 d . . . . .
F5 F 0.4793(3) 0.41209(16) 0.20264(5) 0.0470(5) Uani 1 1 d . . . B .
F6 F 0.8974(3) 0.45328(17) 0.19068(6) 0.0545(6) Uani 1 1 d . . . B .
F1 F 0.6185(3) 0.50072(19) 0.16455(7) 0.0416(7) Uani 0.845(5) 1 d . U P B 1
F2 F 0.6879(6) 0.3424(2) 0.17098(13) 0.0563(12) Uani 0.845(5) 1 d . U P B 1
F3 F 0.7561(5) 0.3654(4) 0.22769(9) 0.0714(13) Uani 0.845(5) 1 d . U P B 1
F4 F 0.6859(4) 0.5263(3) 0.22041(8) 0.0615(10) Uani 0.845(5) 1 d . U P B 1
F1A F 0.684(3) 0.3851(19) 0.1641(5) 0.057(5) Uani 0.155(5) 1 d . U P B 2
F2A F 0.713(3) 0.3142(13) 0.2138(6) 0.061(5) Uani 0.155(5) 1 d . U P B 2
F3A F 0.722(2) 0.4613(15) 0.2390(4) 0.056(4) Uani 0.155(5) 1 d . U P B 2
F4A F 0.687(2) 0.5297(11) 0.1872(5) 0.058(5) Uani 0.155(5) 1 d . U P B 2
P2 P 0.43680(15) 0.91563(7) 0.08893(3) 0.0489(3) Uani 1 1 d . . . . .
F7 F 0.4756(3) 1.02388(15) 0.07751(6) 0.0633(7) Uani 1 1 d . . . . .
F8 F 0.6397(4) 0.8858(2) 0.08672(11) 0.1132(12) Uani 1 1 d . . . . .
F9 F 0.3841(5) 0.80707(18) 0.10091(8) 0.0905(10) Uani 1 1 d . . . . .
F10 F 0.2264(5) 0.9429(2) 0.09047(11) 0.1199(14) Uani 1 1 d . . . . .
F11 F 0.3923(4) 0.8841(2) 0.05081(6) 0.0784(8) Uani 1 1 d . . . . .
F12 F 0.4811(8) 0.9447(2) 0.12683(8) 0.149(2) Uani 1 1 d . . . . .
N3S N 1.2326(4) 0.6002(2) 0.16522(8) 0.0423(7) Uani 1 1 d . . . . .
C5S C 1.1987(4) 0.6064(2) 0.19278(9) 0.0312(7) Uani 1 1 d . . . . .
C6S C 1.1513(6) 0.6164(3) 0.22775(9) 0.0490(10) Uani 1 1 d . . . . .
H6SA H 1.0176 0.6115 0.2282 0.073 Uiso 1 1 calc R U . . .
H6SB H 1.1933 0.6800 0.2368 0.073 Uiso 1 1 calc R U . . .
H6SC H 1.2110 0.5642 0.2418 0.073 Uiso 1 1 calc R U . . .
N2S N 1.0344(12) 1.0839(5) 0.0387(2) 0.065(2) Uani 0.5 1 d . U P . .
C3S C 0.9033(18) 1.0459(7) 0.0291(3) 0.077(3) Uani 0.5 1 d . U P . .
C4S C 0.767(2) 0.9983(8) 0.0127(4) 0.135(6) Uani 0.5 1 d . U P . .
H4SA H 0.8116 0.9636 -0.0068 0.202 Uiso 0.5 1 calc R U P . .
H4SB H 0.6705 1.0445 0.0044 0.202 Uiso 0.5 1 calc R U P . .
H4SC H 0.7170 0.9511 0.0282 0.202 Uiso 0.5 1 calc R U P . .

loop_
_atom_site_aniso_label
_atom_site_aniso_U_11
_atom_site_aniso_U_22
_atom_site_aniso_U_33
_atom_site_aniso_U_23
_atom_site_aniso_U_13
_atom_site_aniso_U_12
N2 0.0288(14) 0.0279(14) 0.0192(13) 0.0026(11) 0.0046(10) 0.0024(11)
C20 0.0353(18) 0.0257(16) 0.0170(15) 0.0016(13) 0.0037(13) -0.0018(14)
C21 0.0356(18) 0.0300(17) 0.0259(17) 0.0016(14) 0.0059(14) 0.0024(14)
C22 0.044(2) 0.0335(18) 0.0250(17) 0.0036(14) 0.0030(15) 0.0031(15)
C23 0.048(2) 0.0364(19) 0.0247(17) 0.0086(15) 0.0068(15) 0.0008(16)
C24 0.042(2) 0.039(2) 0.0275(18) 0.0036(15) 0.0131(15) 0.0011(16)
C25 0.0369(19) 0.0281(17) 0.0272(17) 0.0023(14) 0.0063(14) 0.0034(14)
C26 0.061(3) 0.053(2) 0.036(2) 0.0166(18) 0.0054(18) 0.018(2)
C27 0.0230(16) 0.0266(16) 0.0208(15) -0.0012(13) 0.0007(12) 0.0025(13)
C28 0.0170(15) 0.0271(16) 0.0210(15) -0.0013(13) 0.0005(12) 0.0030(12)
C29 0.0214(16) 0.0298(17) 0.0194(15) -0.0045(13) 0.0026(12) 0.0039(13)
C30 0.0206(15) 0.0229(15) 0.0233(16) -0.0028(13) 0.0016(12) 0.0023(12)
C31 0.0159(15) 0.0254(16) 0.0196(15) -0.0024(12) -0.0001(11) 0.0020(12)
C32 0.0141(14) 0.0254(16) 0.0199(15) -0.0010(12) 0.0003(11) 0.0036(12)
C33 0.0165(15) 0.0259(16) 0.0201(15) -0.0024(12) 0.0015(11) 0.0025(12)
C34 0.0316(18) 0.0243(16) 0.0222(16) -0.0052(13) 0.0050(13) 0.0017(13)
C35 0.0386(19) 0.0224(16) 0.0244(17) -0.0015(13) 0.0057(14) 0.0008(14)
C36 0.0274(16) 0.0246(16) 0.0221(16) 0.0000(13) 0.0028(12) 0.0013(13)
C37 0.0175(15) 0.0261(16) 0.0196(15) 0.0004(12) -0.0001(11) 0.0029(12)
C38 0.0309(17) 0.0255(16) 0.0239(17) 0.0002(13) 0.0048(13) 0.0019(13)
N1 0.0300(14) 0.0235(13) 0.0194(13) -0.0013(11) 0.0021(10) 0.0058(11)
C1 0.0365(18) 0.0264(16) 0.0177(15) 0.0013(13) 0.0042(13) 0.0103(14)
C2 0.0361(18) 0.0260(16) 0.0236(16) -0.0006(13) 0.0015(14) 0.0056(14)
C3 0.0401(19) 0.0269(17) 0.0246(17) 0.0031(14) 0.0088(14) 0.0116(15)
C4 0.049(2) 0.0220(16) 0.0262(17) -0.0034(13) 0.0032(15) 0.0063(15)
C5 0.044(2) 0.0246(17) 0.0309(18) -0.0012(14) 0.0011(15) -0.0013(15)
C6 0.0399(19) 0.0241(16) 0.0253(17) 0.0020(14) 0.0031(14) 0.0022(14)
C7 0.046(2) 0.0366(19) 0.0331(19) -0.0039(15) 0.0118(16) 0.0032(16)
C8 0.0298(17) 0.0235(16) 0.0242(17) 0.0013(13) 0.0033(13) 0.0034(13)
C9 0.0223(15) 0.0245(16) 0.0227(16) -0.0001(13) -0.0007(12) 0.0029(12)
C10 0.0314(17) 0.0220(15) 0.0248(16) 0.0014(13) 0.0025(13) 0.0019(13)
C11 0.0255(16) 0.0255(16) 0.0205(15) 0.0022(13) 0.0041(12) -0.0016(13)
C12 0.0154(15) 0.0275(16) 0.0214(15) 0.0011(13) 0.0005(11) -0.0005(12)
C13 0.0138(14) 0.0259(16) 0.0199(15) 0.0012(12) 0.0007(11) -0.0001(12)
C14 0.0145(14) 0.0272(16) 0.0206(15) 0.0020(13) -0.0002(11) -0.0012(12)
C15 0.0215(15) 0.0254(16) 0.0229(16) 0.0017(13) 0.0022(12) -0.0018(12)
C16 0.0193(15) 0.0307(17) 0.0197(15) 0.0039(13) 0.0032(12) -0.0009(12)
C17 0.0169(15) 0.0289(16) 0.0186(15) 0.0012(13) -0.0002(11) 0.0013(12)
C18 0.0157(15) 0.0271(16) 0.0201(15) 0.0002(12) -0.0005(11) 0.0038(12)
C19 0.0203(15) 0.0296(17) 0.0226(16) 0.0028(13) 0.0031(12) 0.0032(13)
N1S 0.041(3) 0.044(4) 0.053(4) 0.021(3) -0.001(2) -0.006(3)
N1T 0.118(9) 0.034(5) 0.068(6) 0.016(4) -0.022(6) -0.020(5)
C2S 0.062(3) 0.034(2) 0.089(3) 0.008(2) -0.012(2) -0.0003(19)
C1S 0.033(4) 0.036(4) 0.039(4) 0.008(3) -0.001(3) -0.006(3)
C1T 0.054(8) 0.027(6) 0.059(7) 0.005(5) -0.014(6) -0.009(5)
P1 0.0319(5) 0.0364(5) 0.0306(5) -0.0036(4) 0.0075(4) -0.0030(4)
F5 0.0342(11) 0.0602(14) 0.0481(12) 0.0205(10) 0.0126(9) 0.0013(10)
F6 0.0353(12) 0.0606(14) 0.0696(15) -0.0277(12) 0.0160(10) -0.0120(10)
F1 0.0397(15) 0.0515(16) 0.0341(16) 0.0148(12) 0.0059(11) -0.0026(11)
F2 0.0478(18) 0.0355(18) 0.086(3) -0.0205(18) 0.0063(18) -0.0071(16)
F3 0.0464(19) 0.109(4) 0.057(2) 0.049(2) -0.0002(16) 0.009(2)
F4 0.0564(18) 0.073(2) 0.056(2) -0.0368(18) 0.0103(14) 0.0011(16)
F1A 0.056(9) 0.100(12) 0.014(7) -0.024(10) 0.008(6) -0.021(11)
F2A 0.038(9) 0.050(10) 0.097(13) 0.007(9) 0.018(9) 0.001(7)
F3A 0.049(8) 0.079(10) 0.041(8) -0.027(8) 0.002(6) 0.008(7)
F4A 0.069(9) 0.036(7) 0.072(11) 0.041(7) 0.022(8) 0.017(6)
P2 0.0657(7) 0.0267(5) 0.0530(6) -0.0169(4) -0.0017(5) -0.0018(4)
F7 0.0809(17) 0.0299(11) 0.0799(17) -0.0047(11) 0.0113(13) -0.0047(11)
F8 0.0569(18) 0.088(2) 0.189(4) 0.008(2) -0.016(2) 0.0242(16)
F9 0.144(3) 0.0344(14) 0.096(2) -0.0137(14) 0.0263(19) -0.0096(15)
F10 0.094(2) 0.075(2) 0.202(4) -0.003(2) 0.081(3) -0.0001(18)
F11 0.100(2) 0.0678(17) 0.0638(16) -0.0278(14) -0.0136(14) -0.0028(15)
F12 0.318(6) 0.065(2) 0.0578(19) -0.0225(16) -0.017(3) -0.037(3)
N3S 0.0444(18) 0.0494(19) 0.0334(18) -0.0058(14) 0.0057(14) 0.0154(14)
C5S 0.0356(19) 0.0255(17) 0.032(2) -0.0004(14) 0.0000(15) 0.0047(14)
C6S 0.064(3) 0.054(2) 0.029(2) 0.0000(17) 0.0089(17) -0.016(2)
N2S 0.082(6) 0.044(4) 0.066(5) 0.029(4) -0.003(4) -0.007(4)
C3S 0.098(8) 0.052(6) 0.082(7) 0.026(5) 0.014(6) 0.002(5)
C4S 0.203(15) 0.052(7) 0.131(11) 0.046(7) -0.090(10) -0.036(7)

loop_
_atom_type_symbol
_atom_type_description
_atom_type_scat_dispersion_real
_atom_type_scat_dispersion_imag
_atom_type_scat_source
C C 0.0181 0.0091 'International Tables Vol C Tables 4.2.6.8 and 6.1.1.4'
H H 0.0000 0.0000 'International Tables Vol C Tables 4.2.6.8 and 6.1.1.4'
F F 0.0727 0.0534 'International Tables Vol C Tables 4.2.6.8 and 6.1.1.4'
N N 0.0311 0.0180 'International Tables Vol C Tables 4.2.6.8 and 6.1.1.4'
P P 0.2955 0.4335 'International Tables Vol C Tables 4.2.6.8 and 6.1.1.4'

loop_
_geom_angle_atom_site_label_1
_geom_angle_atom_site_label_2
_geom_angle_atom_site_label_3
_geom_angle
_geom_angle_site_symmetry_1
C27 N2 C20 119.1(2) .
C38 N2 C20 119.2(2) .
C38 N2 C27 121.7(3) .
C21 C20 N2 118.2(3) .
C21 C20 C25 122.7(3) .
C25 C20 N2 119.0(3) .
C20 C21 H21 120.1 .
C20 C21 C22 119.7(3) .
C22 C21 H21 120.1 .
C21 C22 C26 120.3(3) .
C23 C22 C21 118.2(3) .
C23 C22 C26 121.6(3) .
C22 C23 H23 119.4 .
C24 C23 C22 121.2(3) .
C24 C23 H23 119.4 .
C23 C24 H24 119.8 .
C23 C24 C25 120.4(3) .
C25 C24 H24 119.8 .
C20 C25 C24 117.8(3) .
C20 C25 H25 121.1 .
C24 C25 H25 121.1 .
C22 C26 H26A 109.5 .
C22 C26 H26B 109.5 .
C22 C26 H26C 109.5 .
H26A C26 H26B 109.5 .
H26A C26 H26C 109.5 .
H26B C26 H26C 109.5 .
N2 C27 H27 119.6 .
N2 C27 C28 120.7(3) .
C28 C27 H27 119.6 .
C27 C28 C29 121.7(3) .
C27 C28 C37 119.1(3) .
C37 C28 C29 119.2(3) .
C28 C29 H29 119.9 .
C30 C29 C28 120.3(3) .
C30 C29 H29 119.9 .
C29 C30 H30 118.9 .
C29 C30 C31 122.1(3) .
C31 C30 H30 118.9 .
C32 C31 C30 118.8(3) .
C33 C31 C30 122.3(3) 3_865
C33 C31 C32 118.8(3) 3_865
C33 C32 C31 122.3(3) .
C33 C32 C37 118.9(3) .
C37 C32 C31 118.8(3) .
C31 C33 C32 118.9(3) 3_865
C31 C33 C34 122.4(3) 3_865
C32 C33 C34 118.7(3) .
C33 C34 H34 118.9 .
C35 C34 C33 122.1(3) .
C35 C34 H34 118.9 .
C34 C35 H35 119.8 .
C34 C35 C36 120.4(3) .
C36 C35 H35 119.8 .
C37 C36 C35 119.3(3) .
C38 C36 C35 121.6(3) .
C38 C36 C37 119.1(3) .
C28 C37 C32 120.7(3) .
C36 C37 C28 118.7(3) .
C36 C37 C32 120.6(3) .
N2 C38 C36 120.7(3) .
N2 C38 H38 119.6 .
C36 C38 H38 119.6 .
C8 N1 C1 119.5(2) .
C19 N1 C1 119.1(2) .
C19 N1 C8 121.4(2) .
C2 C1 N1 118.4(3) .
C2 C1 C6 122.5(3) .
C6 C1 N1 119.0(3) .
C1 C2 H2 120.4 .
C1 C2 C3 119.2(3) .
C3 C2 H2 120.4 .
C2 C3 C7 119.5(3) .
C4 C3 C2 118.3(3) .
C4 C3 C7 122.2(3) .
C3 C4 H4 119.1 .
C3 C4 C5 121.8(3) .
C5 C4 H4 119.1 .
C4 C5 H5 120.0 .
C4 C5 C6 120.1(3) .
C6 C5 H5 120.0 .
C1 C6 C5 118.1(3) .
C1 C6 H6 120.9 .
C5 C6 H6 120.9 .
C3 C7 H7A 109.5 .
C3 C7 H7B 109.5 .
C3 C7 H7C 109.5 .
H7A C7 H7B 109.5 .
H7A C7 H7C 109.5 .
H7B C7 H7C 109.5 .
N1 C8 H8 119.6 .
N1 C8 C9 120.9(3) .
C9 C8 H8 119.6 .
C8 C9 C10 121.8(3) .
C8 C9 C18 118.9(3) .
C18 C9 C10 119.3(3) .
C9 C10 H10 119.7 .
C11 C10 C9 120.5(3) .
C11 C10 H10 119.7 .
C10 C11 H11 119.0 .
C10 C11 C12 122.1(3) .
C12 C11 H11 119.0 .
C13 C12 C11 118.6(3) .
C14 C12 C11 122.4(3) 3_765
C14 C12 C13 119.0(3) 3_765
C12 C13 C18 119.1(3) .
C14 C13 C12 122.0(3) .
C14 C13 C18 119.0(3) .
C12 C14 C13 119.1(3) 3_765
C12 C14 C15 122.3(3) 3_765
C13 C14 C15 118.7(3) .
C14 C15 H15 118.9 .
C16 C15 C14 122.2(3) .
C16 C15 H15 118.9 .
C15 C16 H16 119.9 .
C15 C16 C17 120.2(3) .
C17 C16 H16 119.9 .
C18 C17 C16 119.4(3) .
C19 C17 C16 121.9(3) .
C19 C17 C18 118.7(3) .
C9 C18 C13 120.4(3) .
C17 C18 C9 119.0(3) .
C17 C18 C13 120.6(3) .
N1 C19 C17 121.1(3) .
N1 C19 H19 119.5 .
C17 C19 H19 119.5 .
H2SA C2S H2SB 109.5 .
H2SA C2S H2SC 109.5 .
H2SB C2S H2SC 109.5 .
H2SD C2S H2SE 109.5 .
H2SD C2S H2SF 109.5 .
H2SE C2S H2SF 109.5 .
C1S C2S H2SA 109.5 .
C1S C2S H2SB 109.5 .
C1S C2S H2SC 109.5 .
C1T C2S H2SD 109.5 .
C1T C2S H2SE 109.5 .
C1T C2S H2SF 109.5 .
N1S C1S C2S 174.6(9) .
N1T C1T C2S 174.7(14) .
F5 P1 F6 177.85(13) .
F5 P1 F1 88.01(12) .
F5 P1 F2 90.85(19) .
F5 P1 F4 89.89(14) .
F5 P1 F2A 82.3(6) .
F5 P1 F3A 88.0(5) .
F6 P1 F1 89.84(13) .
F6 P1 F2A 99.5(6) .
F6 P1 F3A 93.3(5) .
F2 P1 F6 89.10(19) .
F2 P1 F1 87.28(18) .
F3 P1 F5 92.59(15) .
F3 P1 F6 89.56(16) .
F3 P1 F1 179.17(19) .
F3 P1 F2 92.1(2) .
F3 P1 F4 93.2(2) .
F4 P1 F6 89.97(13) .
F4 P1 F1 87.41(17) .
F4 P1 F2 174.6(2) .
F1A P1 F5 95.9(10) .
F1A P1 F6 83.2(10) .
F1A P1 F2A 85.8(12) .
F1A P1 F3A 166.6(12) .
F3A P1 F2A 82.0(10) .
F4A P1 F5 102.5(7) .
F4A P1 F6 75.8(7) .
F4A P1 F1A 99.6(12) .
F4A P1 F2A 172.2(11) .
F4A P1 F3A 92.0(11) .
F7 P2 F9 176.41(17) .
F7 P2 F10 89.42(16) .
F8 P2 F7 91.93(17) .
F8 P2 F9 91.65(19) .
F8 P2 F10 178.0(2) .
F8 P2 F11 89.42(19) .
F10 P2 F9 87.01(18) .
F11 P2 F7 90.81(15) .
F11 P2 F9 89.48(16) .
F11 P2 F10 89.1(2) .
F12 P2 F7 90.29(16) .
F12 P2 F8 90.3(3) .
F12 P2 F9 89.43(18) .
F12 P2 F10 91.2(3) .
F12 P2 F11 178.86(18) .
N3S C5S C6S 178.4(4) .
C5S C6S H6SA 109.5 .
C5S C6S H6SB 109.5 .
C5S C6S H6SC 109.5 .
H6SA C6S H6SB 109.5 .
H6SA C6S H6SC 109.5 .
H6SB C6S H6SC 109.5 .
N2S C3S C4S 169.0(15) .
C3S C4S H4SA 109.5 .
C3S C4S H4SB 109.5 .
C3S C4S H4SC 109.5 .
H4SA C4S H4SB 109.5 .
H4SA C4S H4SC 109.5 .
H4SB C4S H4SC 109.5 .

loop_
_geom_bond_atom_site_label_1
_geom_bond_atom_site_label_2
_geom_bond_distance
_geom_bond_site_symmetry_2
N2 C20 1.462(4) .
N2 C27 1.353(4) .
N2 C38 1.353(4) .
C20 C21 1.376(4) .
C20 C25 1.377(4) .
C21 H21 0.9500 .
C21 C22 1.394(4) .
C22 C23 1.391(5) .
C22 C26 1.507(5) .
C23 H23 0.9500 .
C23 C24 1.388(5) .
C24 H24 0.9500 .
C24 C25 1.389(4) .
C25 H25 0.9500 .
C26 H26A 0.9800 .
C26 H26B 0.9800 .
C26 H26C 0.9800 .
C27 H27 0.9500 .
C27 C28 1.387(4) .
C28 C29 1.430(4) .
C28 C37 1.419(4) .
C29 H29 0.9500 .
C29 C30 1.354(4) .
C30 H30 0.9500 .
C30 C31 1.434(4) .
C31 C32 1.426(4) .
C31 C33 1.422(4) 3_865
C32 C33 1.424(4) .
C32 C37 1.425(4) .
C33 C31 1.422(4) 3_865
C33 C34 1.436(4) .
C34 H34 0.9500 .
C34 C35 1.348(4) .
C35 H35 0.9500 .
C35 C36 1.426(4) .
C36 C37 1.416(4) .
C36 C38 1.387(4) .
C38 H38 0.9500 .
N1 C1 1.461(4) .
N1 C8 1.354(4) .
N1 C19 1.349(4) .
C1 C2 1.378(4) .
C1 C6 1.382(5) .
C2 H2 0.9500 .
C2 C3 1.406(4) .
C3 C4 1.380(5) .
C3 C7 1.503(5) .
C4 H4 0.9500 .
C4 C5 1.385(5) .
C5 H5 0.9500 .
C5 C6 1.387(4) .
C6 H6 0.9500 .
C7 H7A 0.9800 .
C7 H7B 0.9800 .
C7 H7C 0.9800 .
C8 H8 0.9500 .
C8 C9 1.384(4) .
C9 C10 1.428(4) .
C9 C18 1.416(4) .
C10 H10 0.9500 .
C10 C11 1.351(4) .
C11 H11 0.9500 .
C11 C12 1.436(4) .
C12 C13 1.426(4) .
C12 C14 1.422(4) 3_765
C13 C14 1.424(4) .
C13 C18 1.430(4) .
C14 C12 1.422(4) 3_765
C14 C15 1.436(4) .
C15 H15 0.9500 .
C15 C16 1.356(4) .
C16 H16 0.9500 .
C16 C17 1.429(4) .
C17 C18 1.414(4) .
C17 C19 1.388(4) .
C19 H19 0.9500 .
N1S C1S 1.121(10) .
N1T C1T 1.161(14) .
C2S H2SA 0.9800 .
C2S H2SB 0.9800 .
C2S H2SC 0.9800 .
C2S H2SD 0.9800 .
C2S H2SE 0.9800 .
C2S H2SF 0.9800 .
C2S C1S 1.494(10) .
C2S C1T 1.329(13) .
P1 F5 1.582(2) .
P1 F6 1.600(2) .
P1 F1 1.642(3) .
P1 F2 1.595(4) .
P1 F3 1.541(3) .
P1 F4 1.587(3) .
P1 F1A 1.446(19) .
P1 F2A 1.732(18) .
P1 F3A 1.684(14) .
P1 F4A 1.404(13) .
P2 F7 1.581(2) .
P2 F8 1.547(3) .
P2 F9 1.615(3) .
P2 F10 1.587(3) .
P2 F11 1.563(3) .
P2 F12 1.546(3) .
N3S C5S 1.135(4) .
C5S C6S 1.453(5) .
C6S H6SA 0.9800 .
C6S H6SB 0.9800 .
C6S H6SC 0.9800 .
N2S C3S 1.124(13) .
C3S C4S 1.308(16) .
C4S H4SA 0.9800 .
C4S H4SB 0.9800 .
C4S H4SC 0.9800 .

loop_
_geom_torsion_atom_site_label_1
_geom_torsion_atom_site_label_2
_geom_torsion_atom_site_label_3
_geom_torsion_atom_site_label_4
_geom_torsion
_geom_torsion_site_symmetry_1
_geom_torsion_site_symmetry_4
N2 C20 C21 C22 178.3(3) . .
N2 C20 C25 C24 -178.4(3) . .
N2 C27 C28 C29 -179.0(3) . .
N2 C27 C28 C37 -0.9(4) . .
C20 N2 C27 C28 177.4(3) . .
C20 N2 C38 C36 -176.4(3) . .
C20 C21 C22 C23 -0.1(5) . .
C20 C21 C22 C26 -178.2(3) . .
C21 C20 C25 C24 -0.1(5) . .
C21 C22 C23 C24 0.1(5) . .
C22 C23 C24 C25 -0.1(5) . .
C23 C24 C25 C20 0.1(5) . .
C25 C20 C21 C22 0.1(5) . .
C26 C22 C23 C24 178.2(3) . .
C27 N2 C20 C21 -128.7(3) . .
C27 N2 C20 C25 49.6(4) . .
C27 N2 C38 C36 1.4(4) . .
C27 C28 C29 C30 177.9(3) . .
C27 C28 C37 C32 -177.9(3) . .
C27 C28 C37 C36 1.0(4) . .
C28 C29 C30 C31 -0.1(4) . .
C29 C28 C37 C32 0.2(4) . .
C29 C28 C37 C36 179.2(3) . .
C29 C30 C31 C32 0.4(4) . .
C29 C30 C31 C33 -179.6(3) . 3_865
C30 C31 C32 C33 -179.5(2) . .
C30 C31 C32 C37 -0.3(4) . .
C31 C32 C33 C31 -0.5(4) . 3_865
C31 C32 C33 C34 178.8(3) . .
C31 C32 C37 C28 0.0(4) . .
C31 C32 C37 C36 -178.9(3) . .
C31 C33 C34 C35 179.4(3) 3_865 .
C32 C33 C34 C35 0.2(4) . .
C33 C31 C32 C33 0.5(4) 3_865 .
C33 C31 C32 C37 179.7(2) 3_865 .
C33 C32 C37 C28 179.3(2) . .
C33 C32 C37 C36 0.3(4) . .
C33 C34 C35 C36 0.3(5) . .
C34 C35 C36 C37 -0.4(5) . .
C34 C35 C36 C38 -179.2(3) . .
C35 C36 C37 C28 -178.8(3) . .
C35 C36 C37 C32 0.1(4) . .
C35 C36 C38 N2 177.6(3) . .
C37 C28 C29 C30 -0.2(4) . .
C37 C32 C33 C31 -179.7(2) . 3_865
C37 C32 C33 C34 -0.5(4) . .
C37 C36 C38 N2 -1.1(4) . .
C38 N2 C20 C21 49.1(4) . .
C38 N2 C20 C25 -132.6(3) . .
C38 N2 C27 C28 -0.3(4) . .
C38 C36 C37 C28 -0.1(4) . .
C38 C36 C37 C32 178.9(3) . .
N1 C1 C2 C3 177.0(3) . .
N1 C1 C6 C5 -176.7(3) . .
N1 C8 C9 C10 -179.8(3) . .
N1 C8 C9 C18 0.0(4) . .
C1 N1 C8 C9 177.6(3) . .
C1 N1 C19 C17 -177.9(3) . .
C1 C2 C3 C4 -0.1(4) . .
C1 C2 C3 C7 -179.5(3) . .
C2 C1 C6 C5 1.2(5) . .
C2 C3 C4 C5 0.9(5) . .
C3 C4 C5 C6 -0.6(5) . .
C4 C5 C6 C1 -0.4(5) . .
C6 C1 C2 C3 -1.0(5) . .
C7 C3 C4 C5 -179.7(3) . .
C8 N1 C1 C2 133.9(3) . .
C8 N1 C1 C6 -48.1(4) . .
C8 N1 C19 C17 0.0(4) . .
C8 C9 C10 C11 179.4(3) . .
C8 C9 C18 C13 -178.7(3) . .
C8 C9 C18 C17 0.4(4) . .
C9 C10 C11 C12 -0.6(4) . .
C10 C9 C18 C13 1.1(4) . .
C10 C9 C18 C17 -179.8(3) . .
C10 C11 C12 C13 0.9(4) . .
C10 C11 C12 C14 -178.8(3) . 3_765
C11 C12 C13 C14 -179.8(3) . .
C11 C12 C13 C18 -0.2(4) . .
C12 C13 C14 C12 0.1(4) . 3_765
C12 C13 C14 C15 -179.5(2) . .
C12 C13 C18 C9 -0.8(4) . .
C12 C13 C18 C17 -179.9(2) . .
C12 C14 C15 C16 179.6(3) 3_765 .
C13 C14 C15 C16 -0.9(4) . .
C14 C12 C13 C14 -0.1(4) 3_765 .
C14 C12 C13 C18 179.5(2) 3_765 .
C14 C13 C18 C9 178.8(3) . .
C14 C13 C18 C17 -0.2(4) . .
C14 C15 C16 C17 0.1(4) . .
C15 C16 C17 C18 0.6(4) . .
C15 C16 C17 C19 -178.4(3) . .
C16 C17 C18 C9 -179.6(3) . .
C16 C17 C18 C13 -0.5(4) . .
C16 C17 C19 N1 179.4(3) . .
C18 C9 C10 C11 -0.4(4) . .
C18 C13 C14 C12 -179.5(2) . 3_765
C18 C13 C14 C15 0.9(4) . .
C18 C17 C19 N1 0.4(4) . .
C19 N1 C1 C2 -48.2(4) . .
C19 N1 C1 C6 129.8(3) . .
C19 N1 C8 C9 -0.2(4) . .
C19 C17 C18 C9 -0.6(4) . .
C19 C17 C18 C13 178.5(3) . .
